data_7028029
loop_
_publ_author_name
'Refosco, Fiorenzo'
'Bolzati, Cristina'
'Tisato, Francesco'
'Bandoli, Giuliano'

_publ_section_title
;
 Syntheses and structural characterizations of phenylimidorhenium(V)
 complexes containing bi- or tetra-dentate phosphinoamido ligands
;
_journal_issue 6
_journal_name_full 'Journal of the Chemical Society, Dalton Transactions'
_journal_page_first 923
_journal_paper_doi 10.1039/a707330e
_journal_year 1998
_chemical_formula_sum 'C43 H38 N3 O P2 Re'
_chemical_formula_weight 860.90
_chemical_name_systematic
; 
 ? 
;
_space_group_IT_number 62
_symmetry_cell_setting orthorhombic
_symmetry_space_group_name_Hall '-P 2ac 2n'
_symmetry_space_group_name_H-M 'P n m a'
_atom_sites_solution_hydrogens geom
_atom_sites_solution_primary direct
_atom_sites_solution_secondary difmap
_audit_creation_method SHELXL
_cell_angle_alpha 90.00
_cell_angle_beta 90.00
_cell_angle_gamma 90.00
_cell_formula_units_Z 4
_cell_length_a 11.816(4)
_cell_length_b 21.028(7)
_cell_length_c 15.085(4)
_cell_measurement_reflns_used 50
_cell_measurement_temperature 293(2)
_cell_measurement_theta_max 15
_cell_measurement_theta_min 9
_cell_volume 3748(2)
_computing_cell_refinement 'P3 diffractometer software'
_computing_data_collection 'P3 diffractometer software'
_computing_data_reduction 'P3 diffractometer software'
_computing_molecular_graphics 'SHELXTL/PC (Sheldrick, 1990)'
_computing_publication_material 'SHELXL93 (Sheldrick, 1993)'
_computing_structure_refinement 'SHELXL93 (Sheldrick, 1993)'
_computing_structure_solution 'SHELXTL/PC (Sheldrick, 1990)'
_diffrn_ambient_temperature 293(2)
_diffrn_measurement_device 'Siemens-Nicolet R3m/V'
_diffrn_measurement_method 'omega scans'
_diffrn_radiation_monochromator graphite
_diffrn_radiation_source 'fine-focus sealed tube'
_diffrn_radiation_type MoK\a
_diffrn_radiation_wavelength 0.71073
_diffrn_reflns_av_R_equivalents 0.0000
_diffrn_reflns_av_sigmaI/netI 0.0330
_diffrn_reflns_limit_h_max 14
_diffrn_reflns_limit_h_min 0
_diffrn_reflns_limit_k_max 0
_diffrn_reflns_limit_k_min -25
_diffrn_reflns_limit_l_max 17
_diffrn_reflns_limit_l_min 0
_diffrn_reflns_number 3384
_diffrn_reflns_theta_max 25.05
_diffrn_reflns_theta_min 2.39
_diffrn_standards_decay_% 3.5
_diffrn_standards_interval_count 150
_diffrn_standards_number 2
_exptl_absorpt_coefficient_mu 3.365
_exptl_absorpt_correction_T_max 0.76
_exptl_absorpt_correction_T_min 0.43
_exptl_absorpt_correction_type 'empirical (XEMP in SHELXTL/PC)'
_exptl_crystal_colour dark-red
_exptl_crystal_density_diffrn 1.526
_exptl_crystal_description parallelepipeds
_exptl_crystal_F_000 1720
_exptl_crystal_size_max 0.30
_exptl_crystal_size_mid 0.30
_exptl_crystal_size_min 0.10
_refine_diff_density_max 1.550
_refine_diff_density_min -2.188
_refine_diff_density_rms 0.161
_refine_ls_extinction_coef 0.0000(2)
_refine_ls_extinction_expression Fc^*^=kFc[1+0.001xFc^2^\l^3^/sin(2\q)]^-1/4^
_refine_ls_extinction_method SHELXL
_refine_ls_goodness_of_fit_all 1.186
_refine_ls_goodness_of_fit_obs 1.259
_refine_ls_hydrogen_treatment 'riding model'
_refine_ls_matrix_type full
_refine_ls_number_parameters 236
_refine_ls_number_reflns 3367
_refine_ls_number_restraints 0
_refine_ls_restrained_S_all 3.264
_refine_ls_restrained_S_obs 1.309
_refine_ls_R_factor_all 0.0655
_refine_ls_R_factor_obs 0.0484
_refine_ls_shift/esd_max -2.225
_refine_ls_shift/esd_mean 0.009
_refine_ls_structure_factor_coef Fsqd
_refine_ls_weighting_details 'w=1/[\s^2^(Fo^2^)+(0.1000P)^2^+0.0000P] where P=(Fo^2^+2Fc^2^)/3'
_refine_ls_weighting_scheme calc
_refine_ls_wR_factor_all 0.3022
_refine_ls_wR_factor_obs 0.1299
_reflns_number_observed 2590
_reflns_number_total 3384
_reflns_observed_criterion >2sigma(I)
_cod_data_source_file e707330sup1.cif
_cod_data_source_block 1
_cod_depositor_comments
;
The following automatic conversions were performed:

'_symmetry_cell_setting' value 'Orthorhombic' changed to
'orthorhombic' according to
/home/saulius/struct/CIF-dictionaries/cif_core.dic dictionary named
'cif_core.dic' version 2.4.2 from 2011-04-26.

Automatic conversion script
Id: cif_fix_values 1891 2012-01-12 08:04:46Z andrius 

The following automatic conversions were performed:

'_refine_ls_weighting_scheme' value 'calc
w=1/[\s^2^(Fo^2^)+(0.1000P)^2^+0.0000P] where P=(Fo^2^+2Fc^2^)/3' was
changed to 'calc'. New tag '_refine_ls_weighting_details' was
created. The value of the new tag was set to
'w=1/[\s^2^(Fo^2^)+(0.1000P)^2^+0.0000P] where P=(Fo^2^+2Fc^2^)/3'.

Automatic conversion script
Id: cif_fix_values 3143 2015-03-26 13:38:13Z robertas 
;
_cod_original_cell_volume 3748.1(20)
_cod_original_sg_symbol_H-M 'Pnma (No.62)'
_cod_database_code 7028029

loop_
_symmetry_equiv_pos_as_xyz
'x, y, z'
'-x+1/2, -y, z+1/2'
'-x, y+1/2, -z'
'x+1/2, -y+1/2, -z+1/2'
'-x, -y, -z'
'x-1/2, y, -z-1/2'
'x, -y-1/2, z'
'-x-1/2, y-1/2, z-1/2'

loop_
_atom_site_aniso_label
_atom_site_aniso_U_11
_atom_site_aniso_U_22
_atom_site_aniso_U_33
_atom_site_aniso_U_23
_atom_site_aniso_U_13
_atom_site_aniso_U_12
Re 0.0371(3) 0.0438(3) 0.0187(3) 0.000 0.0007(2) 0.000
P1 0.0405(11) 0.0436(12) 0.0227(10) -0.0010(9) -0.0040(9) -0.0023(10)
O1 0.056(6) 0.064(6) 0.031(5) 0.000 0.002(4) 0.000
N1 0.032(4) 0.051(4) 0.036(4) 0.004(3) -0.003(3) -0.003(3)
N2 0.045(6) 0.062(7) 0.017(5) 0.000 -0.010(4) 0.000
C1 0.059(5) 0.048(5) 0.026(4) 0.009(4) 0.008(4) -0.008(4)
C2 0.045(5) 0.042(5) 0.028(4) -0.001(4) 0.000(4) -0.008(4)
C3 0.057(6) 0.069(7) 0.045(5) 0.000(5) 0.011(5) -0.018(5)
C4 0.076(8) 0.068(7) 0.050(6) 0.010(5) 0.014(5) -0.024(6)
C5 0.089(8) 0.071(8) 0.054(6) 0.025(6) 0.015(6) -0.013(7)
C6 0.069(7) 0.060(6) 0.042(6) 0.009(5) 0.011(5) 0.001(5)
C7 0.029(6) 0.074(9) 0.017(5) 0.000 0.003(5) 0.000
C8 0.044(5) 0.086(7) 0.034(5) -0.015(5) -0.006(4) 0.005(5)
C9 0.060(7) 0.132(12) 0.038(6) -0.034(7) 0.000(5) 0.016(8)
C10 0.057(10) 0.180(25) 0.019(7) 0.000 0.004(7) 0.000
C11 0.072(9) 0.100(13) 0.026(7) 0.000 0.012(7) 0.000
C12 0.060(6) 0.049(5) 0.039(5) -0.006(4) -0.018(4) -0.001(5)
C13 0.043(6) 0.133(12) 0.047(6) 0.004(7) -0.002(5) 0.003(7)
C14 0.070(8) 0.134(14) 0.073(9) 0.032(9) -0.018(7) 0.014(8)
C15 0.117(12) 0.102(11) 0.098(12) -0.023(9) -0.071(10) 0.027(9)
C16 0.145(14) 0.121(12) 0.058(7) -0.014(8) -0.063(9) 0.028(11)
C17 0.114(10) 0.126(12) 0.059(7) -0.037(8) -0.041(7) 0.049(10)
C18 0.042(4) 0.047(5) 0.025(4) 0.000(4) -0.005(3) 0.007(4)
C19 0.065(6) 0.049(5) 0.033(4) -0.003(4) 0.004(4) -0.009(5)
C20 0.112(9) 0.056(6) 0.033(5) -0.006(5) -0.010(6) -0.001(7)
C21 0.084(8) 0.088(8) 0.033(5) -0.007(6) 0.010(6) 0.022(7)
C22 0.049(5) 0.084(8) 0.033(5) 0.005(5) 0.006(4) -0.002(6)
C23 0.042(5) 0.057(6) 0.043(5) 0.001(4) 0.004(4) -0.004(4)

loop_
_atom_site_label
_atom_site_type_symbol
_atom_site_fract_x
_atom_site_fract_y
_atom_site_fract_z
_atom_site_U_iso_or_equiv
_atom_site_thermal_displace_type
_atom_site_occupancy
_atom_site_calc_flag
_atom_site_refinement_flags
Re Re 0.18777(4) 0.2500 0.06292(3) 0.0332(2) Uani 1 d S
P1 P 0.0782(2) 0.34491(11) 0.02950(13) 0.0356(5) Uani 1 d .
O1 O 0.1816(7) 0.2500 -0.0713(5) 0.051(2) Uani 1 d S
N1 N 0.3110(5) 0.3157(4) 0.0516(4) 0.040(2) Uani 1 d .
H1A H 0.3758(5) 0.3067(4) 0.0743(4) 0.048 Uiso 1 calc R
N2 N 0.1578(8) 0.2500 0.1756(6) 0.042(2) Uani 1 d S
C1 C 0.1925(8) 0.3952(4) -0.0110(5) 0.044(2) Uani 1 d .
C2 C 0.2996(7) 0.3731(4) 0.0109(5) 0.038(2) Uani 1 d .
C3 C 0.3917(9) 0.4107(5) -0.0162(6) 0.057(3) Uani 1 d .
H3A H 0.4647(9) 0.3967(5) -0.0039(6) 0.068 Uiso 1 calc R
C4 C 0.3778(11) 0.4670(6) -0.0603(6) 0.065(3) Uani 1 d .
H4A H 0.4406(11) 0.4914(6) -0.0752(6) 0.077 Uiso 1 calc R
C5 C 0.2685(12) 0.4880(6) -0.0830(7) 0.071(3) Uani 1 d .
H5A H 0.2579(12) 0.5253(6) -0.1150(7) 0.086 Uiso 1 calc R
C6 C 0.1788(9) 0.4520(6) -0.0567(6) 0.057(3) Uani 1 d .
H6A H 0.1060(9) 0.4660(6) -0.0697(6) 0.068 Uiso 1 calc R
C7 C 0.1431(10) 0.2500 0.2678(7) 0.040(3) Uani 1 d S
C8 C 0.1381(7) 0.3067(6) 0.3133(6) 0.055(3) Uani 1 d .
H8A H 0.1367(7) 0.3452(6) 0.2830(6) 0.065 Uiso 1 calc R
C9 C 0.1350(9) 0.3052(7) 0.4062(7) 0.077(4) Uani 1 d .
H9A H 0.1328(9) 0.3434(7) 0.4373(7) 0.092 Uiso 1 calc R
C10 C 0.1353(15) 0.2500 0.4518(9) 0.086(7) Uani 1 d S
H10A H 0.1356(15) 0.2500 0.5134(9) 0.103 Uiso 1 calc SR
C11 C 0.2751(13) 0.2500 -0.1270(9) 0.066(4) Uani 1 d S
H11A H 0.2504(13) 0.2500 -0.1876(9) 0.099 Uiso 1 calc SR
H11B H 0.3199(13) 0.2127 -0.1159(9) 0.099 Uiso 0.50 calc PR
H11C H 0.3199(13) 0.2873 -0.1159(9) 0.099 Uiso 0.50 calc PR
C12 C -0.0289(9) 0.3524(5) -0.0544(6) 0.049(2) Uani 1 d .
C13 C -0.1305(9) 0.3824(7) -0.0413(7) 0.075(4) Uani 1 d .
H13A H -0.1465(9) 0.3981(7) 0.0150(7) 0.089 Uiso 1 calc R
C14 C -0.2103(11) 0.3905(8) -0.1071(10) 0.093(5) Uani 1 d .
H14A H -0.2818(11) 0.4066(8) -0.0944(10) 0.111 Uiso 1 calc R
C15 C -0.1802(13) 0.3739(7) -0.1927(11) 0.106(6) Uani 1 d .
H15A H -0.2320(13) 0.3798(7) -0.2384(11) 0.127 Uiso 1 calc R
C16 C -0.0731(14) 0.3484(8) -0.2122(9) 0.108(5) Uani 1 d .
H16A H -0.0521(14) 0.3390(8) -0.2701(9) 0.130 Uiso 1 calc R
C17 C -0.0011(12) 0.3380(7) -0.1432(8) 0.100(5) Uani 1 d .
H17A H 0.0696(12) 0.3206(7) -0.1552(8) 0.120 Uiso 1 calc R
C18 C 0.0181(7) 0.3856(4) 0.1257(5) 0.038(2) Uani 1 d .
C19 C 0.0546(8) 0.4432(4) 0.1543(5) 0.049(2) Uani 1 d .
H19A H 0.1117(8) 0.4643(4) 0.1237(5) 0.059 Uiso 1 calc R
C20 C 0.0064(11) 0.4711(5) 0.2299(6) 0.067(3) Uani 1 d .
H20A H 0.0307(11) 0.5109(5) 0.2486(6) 0.080 Uiso 1 calc R
C21 C -0.0730(10) 0.4410(6) 0.2745(6) 0.068(3) Uani 1 d .
H21A H -0.1040(10) 0.4598(6) 0.3247(6) 0.082 Uiso 1 calc R
C22 C -0.1107(9) 0.3821(5) 0.2479(6) 0.055(3) Uani 1 d .
H22A H -0.1671(9) 0.3614(5) 0.2798(6) 0.067 Uiso 1 calc R
C23 C -0.0640(7) 0.3534(5) 0.1731(5) 0.047(2) Uani 1 d .
H23A H -0.0878(7) 0.3132(5) 0.1553(5) 0.057 Uiso 1 calc R

loop_
_atom_type_symbol
_atom_type_description
_atom_type_scat_dispersion_real
_atom_type_scat_dispersion_imag
_atom_type_scat_source
C C 0.0033 0.0016 'International Tables Vol C Tables 4.2.6.8 and 6.1.1.4'
H H 0.0000 0.0000 'International Tables Vol C Tables 4.2.6.8 and 6.1.1.4'
N N 0.0061 0.0033 'International Tables Vol C Tables 4.2.6.8 and 6.1.1.4'
O O 0.0106 0.0060 'International Tables Vol C Tables 4.2.6.8 and 6.1.1.4'
P P 0.1023 0.0942 'International Tables Vol C Tables 4.2.6.8 and 6.1.1.4'
Re Re -1.0185 7.2310 'International Tables Vol C Tables 4.2.6.8 and 6.1.1.4'

loop_
_geom_angle_atom_site_label_1
_geom_angle_atom_site_label_2
_geom_angle_atom_site_label_3
_geom_angle
_geom_angle_site_symmetry_1
_geom_angle_site_symmetry_3
N2 Re N1 103.3(3) . .
N2 Re N1 103.3(3) . 7_565
N1 Re N1 86.6(4) . 7_565
N2 Re O1 166.2(4) . .
N1 Re O1 86.7(3) . .
N1 Re O1 86.7(3) 7_565 .
N2 Re P1 95.4(2) . 7_565
N1 Re P1 158.5(2) . 7_565
N1 Re P1 78.7(2) 7_565 7_565
O1 Re P1 76.91(14) . 7_565
N2 Re P1 95.4(2) . .
N1 Re P1 78.7(2) . .
N1 Re P1 158.5(2) 7_565 .
O1 Re P1 76.91(14) . .
P1 Re P1 110.32(11) 7_565 .
C12 P1 C1 103.6(4) . .
C12 P1 C18 104.1(4) . .
C1 P1 C18 106.4(4) . .
C12 P1 Re 126.4(3) . .
C1 P1 Re 98.7(3) . .
C18 P1 Re 115.2(3) . .
C11 O1 Re 125.1(8) . .
C2 N1 Re 125.1(5) . .
C7 N2 Re 175.4(9) . .
C2 C1 C6 120.8(9) . .
C2 C1 P1 113.7(6) . .
C6 C1 P1 125.4(8) . .
N1 C2 C1 119.6(7) . .
N1 C2 C3 123.6(9) . .
C1 C2 C3 116.7(8) . .
C4 C3 C2 122.4(11) . .
C3 C4 C5 120.0(10) . .
C6 C5 C4 118.0(10) . .
C5 C6 C1 122.1(11) . .
C8 C7 C8 119.9(11) 7_565 .
C8 C7 N2 120.0(6) 7_565 .
C8 C7 N2 120.0(6) . .
C7 C8 C9 118.7(11) . .
C10 C9 C8 121.9(13) . .
C9 C10 C9 118.8(14) 7_565 .
C13 C12 C17 116.1(10) . .
C13 C12 P1 123.8(8) . .
C17 C12 P1 119.0(8) . .
C12 C13 C14 123.5(12) . .
C13 C14 C15 117.6(13) . .
C14 C15 C16 121.5(12) . .
C17 C16 C15 117.7(14) . .
C16 C17 C12 123.0(13) . .
C19 C18 C23 119.7(8) . .
C19 C18 P1 123.2(7) . .
C23 C18 P1 117.0(7) . .
C18 C19 C20 120.2(9) . .
C21 C20 C19 120.3(10) . .
C20 C21 C22 120.9(10) . .
C21 C22 C23 119.9(10) . .
C18 C23 C22 119.0(9) . .

loop_
_geom_bond_atom_site_label_1
_geom_bond_atom_site_label_2
_geom_bond_distance
_geom_bond_site_symmetry_2
Re N2 1.736(9) .
Re N1 2.014(7) .
Re N1 2.014(7) 7_565
Re O1 2.026(8) .
Re P1 2.432(2) 7_565
Re P1 2.432(2) .
P1 C12 1.797(9) .
P1 C1 1.821(9) .
P1 C18 1.827(8) .
O1 C11 1.39(2) .
N1 C2 1.362(11) .
N2 C7 1.401(14) .
C1 C2 1.388(12) .
C1 C6 1.389(14) .
C2 C3 1.405(12) .
C3 C4 1.37(2) .
C4 C5 1.41(2) .
C5 C6 1.36(2) .
C7 C8 1.377(11) 7_565
C7 C8 1.377(11) .
C8 C9 1.403(13) .
C9 C10 1.349(15) .
C10 C9 1.349(15) 7_565
C12 C13 1.369(15) .
C12 C17 1.414(14) .
C13 C14 1.38(2) .
C14 C15 1.38(2) .
C15 C16 1.41(2) .
C16 C17 1.361(14) .
C18 C19 1.356(12) .
C18 C23 1.383(12) .
C19 C20 1.403(13) .
C20 C21 1.32(2) .
C21 C22 1.377(15) .
C22 C23 1.394(12) .
